data_2209061
loop_
_publ_author_name
'Guo, Wen-Feng'
'Yu, Wen-Tao'
'Wang, Xin-Qiang'
'Zhang, Guang-Hui'
'Xu, Dong'

_publ_section_title
;
 Butyltriphenylphosphonium
 bis(2-thioxo-1,3-dithiole-4,5-dithiolato)nickelate(III)
;
_journal_coeditor_code AC2019
_journal_issue 6
_journal_name_full 'Acta Crystallographica Section E'
_journal_page_first m1419
_journal_page_last m1421
_journal_paper_doi 10.1107/S1600536806019210
_journal_volume 62
_journal_year 2006
_chemical_formula_iupac '(C22 H24 P) [Ni (C3 S5)2]'
_chemical_formula_moiety 'C22 H24 P +, C6 Ni S10 -'
_chemical_formula_sum 'C28 H24 Ni P S10'
_chemical_formula_weight 770.75
_chemical_name_systematic
;
Butyltriphenylphosphonium bis(2-thioxo-1,3-dithiole-4,5-dithiolato)-
nickelate(III)
;
_space_group_IT_number 14
_symmetry_cell_setting monoclinic
_symmetry_space_group_name_Hall '-P 2ybc'
_symmetry_space_group_name_H-M 'P 1 21/c 1'
_atom_sites_solution_hydrogens geom
_atom_sites_solution_primary direct
_atom_sites_solution_secondary difmap
_audit_creation_method SHELXTL
_cell_angle_alpha 90.00
_cell_angle_beta 111.678(2)
_cell_angle_gamma 90.00
_cell_formula_units_Z 4
_cell_length_a 8.3730(10)
_cell_length_b 26.177(4)
_cell_length_c 16.005(2)
_cell_measurement_reflns_used 5061
_cell_measurement_temperature 298(2)
_cell_measurement_theta_max 26.335
_cell_measurement_theta_min 2.585
_cell_volume 3259.9(8)
_computing_cell_refinement 'SAINT (Bruker, 1998)'
_computing_data_collection 'SMART (Bruker, 1998)'
_computing_data_reduction SAINT
_computing_molecular_graphics SHELXTL
_computing_publication_material SHELXTL
_computing_structure_refinement SHELXTL
_computing_structure_solution 'SHELXTL (Bruker, 1997)'
_diffrn_ambient_temperature 298(2)
_diffrn_measured_fraction_theta_full 0.992
_diffrn_measured_fraction_theta_max 0.921
_diffrn_measurement_device_type 'Bruker SMART CCD area-detector'
_diffrn_measurement_method '\f and \w'
_diffrn_radiation_monochromator graphite
_diffrn_radiation_source 'fine-focus sealed tube'
_diffrn_radiation_type MoK\a
_diffrn_radiation_wavelength 0.71069
_diffrn_reflns_av_R_equivalents 0.0608
_diffrn_reflns_av_sigmaI/netI 0.0650
_diffrn_reflns_limit_h_max 8
_diffrn_reflns_limit_h_min -10
_diffrn_reflns_limit_k_max 34
_diffrn_reflns_limit_k_min -33
_diffrn_reflns_limit_l_max 18
_diffrn_reflns_limit_l_min -20
_diffrn_reflns_number 19383
_diffrn_reflns_theta_full 27.00
_diffrn_reflns_theta_max 28.33
_diffrn_reflns_theta_min 2.07
_diffrn_standards_decay_% 0
_diffrn_standards_number 0
_exptl_absorpt_coefficient_mu 1.305
_exptl_absorpt_correction_T_max 0.8384
_exptl_absorpt_correction_T_min 0.6878
_exptl_absorpt_correction_type multi-scan
_exptl_absorpt_process_details '(SADABS; Bruker, 1998)'
_exptl_crystal_colour black
_exptl_crystal_density_diffrn 1.570
_exptl_crystal_density_method 'not measured'
_exptl_crystal_description prism
_exptl_crystal_F_000 1580
_exptl_crystal_size_max 0.31
_exptl_crystal_size_mid 0.21
_exptl_crystal_size_min 0.14
_refine_diff_density_max 0.468
_refine_diff_density_min -0.240
_refine_ls_extinction_method none
_refine_ls_goodness_of_fit_ref 0.923
_refine_ls_hydrogen_treatment constr
_refine_ls_matrix_type full
_refine_ls_number_parameters 362
_refine_ls_number_reflns 7491
_refine_ls_number_restraints 0
_refine_ls_restrained_S_all 0.923
_refine_ls_R_factor_all 0.0737
_refine_ls_R_factor_gt 0.0424
_refine_ls_shift/su_max 0.001
_refine_ls_shift/su_mean 0.000
_refine_ls_structure_factor_coef Fsqd
_refine_ls_weighting_details 'calc w = 1/[\s^2^(Fo^2^)+(0.0447P)^2^] where P = (Fo^2^+2Fc^2^)/3'
_refine_ls_weighting_scheme calc
_refine_ls_wR_factor_gt 0.0926
_refine_ls_wR_factor_ref 0.1033
_reflns_number_gt 4815
_reflns_number_total 7491
_reflns_threshold_expression I>2\s(I)
_cod_data_source_file ac2019.cif
_cod_data_source_block I
_cod_depositor_comments
;
The following automatic conversions were performed:
'_symmetry_cell_setting' value 'Monoclinic' changed to 'monoclinic'
according to '/home/saulius/struct/CIF-dictionaries/cif_core.dic'
dictionary named 'cif_core.dic' version 2.4.1 from 2010-06-29.

Automatic conversion script
Id: cif_fix_enum 1527 2010-12-29 10:47:43Z saulius 

The following automatic conversions were performed:

'_symmetry_cell_setting' value 'Monoclinic' changed to 'monoclinic'
according to /home/saulius/struct/CIF-dictionaries/cif_core.dic
dictionary named 'cif_core.dic' version 2.4.1 from 2010-06-29.

Automatic conversion script
Id: cif_fix_values 1715 2011-07-08 13:25:40Z adriana 
;
_cod_original_sg_symbol_Hall '-P 2ybc '
_cod_original_sg_symbol_H-M 'P 21/c'
_cod_database_code 2209061
_cod_database_fobs_code 2209061

loop_
_symmetry_equiv_pos_as_xyz
'x, y, z'
'-x, y+1/2, -z+1/2'
'-x, -y, -z'
'x, -y-1/2, z-1/2'

loop_
_atom_site_type_symbol
_atom_site_label
_atom_site_fract_x
_atom_site_fract_y
_atom_site_fract_z
_atom_site_U_iso_or_equiv
_atom_site_adp_type
_atom_site_calc_flag
_atom_site_refinement_flags
_atom_site_occupancy
Ni Ni1 0.24043(5) 0.530698(13) 0.58604(2) 0.04382(11) Uani d . 1
C C1 -0.2070(4) 0.65522(11) 0.33321(19) 0.0537(8) Uani d . 1
C C2 -0.0229(4) 0.60910(10) 0.48245(19) 0.0489(7) Uani d . 1
C C3 0.0208(4) 0.58635(10) 0.41740(18) 0.0460(7) Uani d . 1
C C4 0.4542(4) 0.47247(10) 0.75365(17) 0.0432(7) Uani d . 1
C C5 0.5012(4) 0.45149(10) 0.68947(17) 0.0419(6) Uani d . 1
C C6 0.6753(4) 0.40136(11) 0.83714(18) 0.0526(8) Uani d . 1
C C7 0.5881(4) 0.65678(10) 0.66708(16) 0.0452(7) Uani d . 1
C C8 0.5701(5) 0.63699(13) 0.5842(2) 0.0672(9) Uani d . 1
H H8 0.6490 0.6133 0.5795 0.081 Uiso calc R 1
C C9 0.4351(5) 0.65243(15) 0.5084(2) 0.0768(11) Uani d . 1
H H9 0.4232 0.6388 0.4527 0.092 Uiso calc R 1
C C10 0.3205(5) 0.68697(14) 0.5138(2) 0.0693(10) Uani d . 1
H H10 0.2308 0.6973 0.4620 0.083 Uiso calc R 1
C C11 0.3349(5) 0.70683(14) 0.5942(2) 0.0717(10) Uani d . 1
H H11 0.2551 0.7306 0.5978 0.086 Uiso calc R 1
C C12 0.4696(4) 0.69155(12) 0.67157(19) 0.0595(8) Uani d . 1
H H12 0.4792 0.7051 0.7269 0.071 Uiso calc R 1
C C13 0.9430(4) 0.68390(10) 0.77048(17) 0.0436(7) Uani d . 1
C C14 0.9185(4) 0.72121(11) 0.70689(19) 0.0567(8) Uani d . 1
H H14 0.8139 0.7234 0.6588 0.068 Uiso calc R 1
C C15 1.0473(5) 0.75548(13) 0.7134(2) 0.0728(10) Uani d . 1
H H15 1.0275 0.7811 0.6706 0.087 Uiso calc R 1
C C16 1.2017(5) 0.75235(13) 0.7811(2) 0.0675(9) Uani d . 1
H H16 1.2887 0.7752 0.7841 0.081 Uiso calc R 1
C C17 1.2296(5) 0.71564(13) 0.8449(2) 0.0748(10) Uani d . 1
H H17 1.3360 0.7135 0.8917 0.090 Uiso calc R 1
C C18 1.1006(5) 0.68125(11) 0.8409(2) 0.0644(9) Uani d . 1
H H18 1.1201 0.6565 0.8853 0.077 Uiso calc R 1
C C19 0.7185(4) 0.64963(10) 0.86238(16) 0.0439(7) Uani d . 1
C C20 0.6164(5) 0.61416(12) 0.8809(2) 0.0696(10) Uani d . 1
H H20 0.5768 0.5861 0.8432 0.084 Uiso calc R 1
C C21 0.5716(6) 0.61989(16) 0.9556(3) 0.0899(13) Uani d . 1
H H21 0.5045 0.5952 0.9687 0.108 Uiso calc R 1
C C22 0.6252(6) 0.66120(18) 1.0093(2) 0.0871(13) Uani d . 1
H H22 0.5958 0.6649 1.0596 0.105 Uiso calc R 1
C C23 0.7219(5) 0.69723(17) 0.9894(2) 0.0858(12) Uani d . 1
H H23 0.7564 0.7260 1.0258 0.103 Uiso calc R 1
C C24 0.7701(4) 0.69196(12) 0.91628(19) 0.0630(9) Uani d . 1
H H24 0.8371 0.7169 0.9036 0.076 Uiso calc R 1
C C25 0.8293(4) 0.57607(11) 0.75810(19) 0.0592(8) Uani d . 1
H H25A 0.7297 0.5548 0.7498 0.071 Uiso calc R 1
H H25B 0.8591 0.5719 0.7054 0.071 Uiso calc R 1
C C26 0.9789(4) 0.55681(10) 0.8402(2) 0.0618(9) Uani d . 1
H H26A 1.0857 0.5708 0.8395 0.074 Uiso calc R 1
H H26B 0.9646 0.5686 0.8945 0.074 Uiso calc R 1
C C27 0.9891(5) 0.49919(11) 0.8416(2) 0.0736(10) Uani d . 1
H H27A 0.8842 0.4854 0.8451 0.088 Uiso calc R 1
H H27B 0.9969 0.4874 0.7857 0.088 Uiso calc R 1
C C28 1.1386(5) 0.47927(14) 0.9182(3) 0.0955(13) Uani d . 1
H H28A 1.2432 0.4897 0.9114 0.143 Uiso calc R 1
H H28B 1.1334 0.4426 0.9190 0.143 Uiso calc R 1
H H28C 1.1359 0.4926 0.9735 0.143 Uiso calc R 1
P P1 0.77160(10) 0.64139(3) 0.76456(5) 0.04445(19) Uani d . 1
S S1 -0.34667(12) 0.69135(3) 0.25693(6) 0.0697(3) Uani d . 1
S S2 -0.08183(11) 0.60972(3) 0.30890(5) 0.0574(2) Uani d . 1
S S3 -0.17340(12) 0.65798(3) 0.44609(6) 0.0633(2) Uani d . 1
S S4 0.16677(11) 0.53786(3) 0.44209(5) 0.0534(2) Uani d . 1
S S5 0.06871(12) 0.59105(3) 0.59231(5) 0.0581(2) Uani d . 1
S S6 0.41536(11) 0.47175(3) 0.57997(5) 0.0534(2) Uani d . 1
S S7 0.30684(11) 0.52120(3) 0.72886(5) 0.0561(2) Uani d . 1
S S8 0.65329(11) 0.40245(3) 0.72520(5) 0.0528(2) Uani d . 1
S S9 0.54827(12) 0.44657(3) 0.86065(5) 0.0594(2) Uani d . 1
S S10 0.80317(14) 0.36245(4) 0.91173(5) 0.0769(3) Uani d . 1

loop_
_atom_site_aniso_label
_atom_site_aniso_U_11
_atom_site_aniso_U_22
_atom_site_aniso_U_33
_atom_site_aniso_U_12
_atom_site_aniso_U_13
_atom_site_aniso_U_23
Ni1 0.0467(2) 0.0450(2) 0.0431(2) 0.00036(18) 0.02037(18) 0.00212(16)
C1 0.0478(18) 0.0520(17) 0.0635(19) -0.0071(15) 0.0233(16) 0.0087(14)
C2 0.0452(18) 0.0453(16) 0.0602(18) 0.0018(14) 0.0241(15) 0.0122(14)
C3 0.0419(17) 0.0457(15) 0.0488(16) -0.0049(14) 0.0147(14) 0.0041(13)
C4 0.0438(17) 0.0485(16) 0.0377(14) -0.0024(14) 0.0155(13) 0.0046(12)
C5 0.0433(16) 0.0420(14) 0.0399(14) -0.0007(13) 0.0148(13) 0.0044(12)
C6 0.057(2) 0.0560(17) 0.0455(16) -0.0021(16) 0.0205(15) 0.0014(13)
C7 0.0536(18) 0.0499(16) 0.0357(15) -0.0107(15) 0.0207(14) -0.0070(12)
C8 0.073(2) 0.084(2) 0.0473(18) 0.009(2) 0.0260(18) -0.0112(17)
C9 0.081(3) 0.107(3) 0.0404(19) -0.010(2) 0.0202(19) -0.0147(19)
C10 0.061(2) 0.091(3) 0.0481(19) -0.013(2) 0.0109(17) 0.0093(18)
C11 0.065(2) 0.081(2) 0.061(2) 0.013(2) 0.0142(19) 0.0015(18)
C12 0.067(2) 0.066(2) 0.0431(17) 0.0045(18) 0.0175(16) -0.0069(15)
C13 0.0480(18) 0.0436(15) 0.0405(15) 0.0016(14) 0.0179(14) -0.0035(12)
C14 0.0492(19) 0.068(2) 0.0521(18) -0.0032(17) 0.0173(15) 0.0139(15)
C15 0.067(3) 0.077(2) 0.076(2) -0.012(2) 0.029(2) 0.0198(19)
C16 0.055(2) 0.065(2) 0.089(3) -0.0113(19) 0.034(2) -0.0068(19)
C17 0.050(2) 0.068(2) 0.088(3) 0.0005(19) 0.0035(19) -0.008(2)
C18 0.068(2) 0.0499(18) 0.064(2) -0.0033(18) 0.0108(18) 0.0055(16)
C19 0.0554(19) 0.0457(15) 0.0302(14) 0.0073(15) 0.0153(13) 0.0026(12)
C20 0.097(3) 0.061(2) 0.070(2) -0.002(2) 0.053(2) 0.0019(16)
C21 0.115(4) 0.097(3) 0.088(3) 0.027(3) 0.073(3) 0.037(2)
C22 0.096(3) 0.133(4) 0.040(2) 0.040(3) 0.035(2) 0.014(2)
C23 0.087(3) 0.121(3) 0.048(2) 0.012(3) 0.023(2) -0.029(2)
C24 0.068(2) 0.072(2) 0.0483(18) -0.0009(19) 0.0205(17) -0.0155(16)
C25 0.076(2) 0.0514(18) 0.0595(19) 0.0003(18) 0.0364(19) -0.0038(15)
C26 0.068(2) 0.0470(17) 0.077(2) 0.0024(17) 0.0342(19) -0.0058(16)
C27 0.082(3) 0.054(2) 0.093(3) 0.002(2) 0.042(2) 0.0097(18)
C28 0.102(3) 0.091(3) 0.099(3) 0.032(3) 0.044(3) 0.036(2)
P1 0.0560(5) 0.0436(4) 0.0385(4) -0.0027(4) 0.0230(4) -0.0039(3)
S1 0.0628(6) 0.0647(5) 0.0740(6) 0.0091(5) 0.0164(5) 0.0190(4)
S2 0.0587(5) 0.0607(5) 0.0484(4) 0.0067(4) 0.0147(4) 0.0041(4)
S3 0.0674(6) 0.0626(5) 0.0696(5) 0.0192(5) 0.0365(5) 0.0151(4)
S4 0.0586(5) 0.0572(4) 0.0439(4) 0.0121(4) 0.0183(4) 0.0006(3)
S5 0.0684(6) 0.0626(5) 0.0528(5) 0.0156(4) 0.0334(4) 0.0089(4)
S6 0.0670(5) 0.0586(5) 0.0382(4) 0.0158(4) 0.0239(4) 0.0047(3)
S7 0.0660(5) 0.0639(5) 0.0457(4) 0.0145(4) 0.0292(4) 0.0031(3)
S8 0.0613(5) 0.0552(4) 0.0425(4) 0.0096(4) 0.0198(4) 0.0014(3)
S9 0.0688(6) 0.0751(5) 0.0396(4) 0.0120(5) 0.0260(4) 0.0085(4)
S10 0.0909(7) 0.0814(6) 0.0511(5) 0.0264(6) 0.0177(5) 0.0159(4)

loop_
_atom_type_symbol
_atom_type_description
_atom_type_scat_dispersion_real
_atom_type_scat_dispersion_imag
_atom_type_scat_source
C C 0.0033 0.0016 'International Tables Vol C Tables 4.2.6.8 and 6.1.1.4'
H H 0.0000 0.0000 'International Tables Vol C Tables 4.2.6.8 and 6.1.1.4'
P P 0.1023 0.0942 'International Tables Vol C Tables 4.2.6.8 and 6.1.1.4'
S S 0.1246 0.1234 'International Tables Vol C Tables 4.2.6.8 and 6.1.1.4'
Ni Ni 0.3393 1.1124 'International Tables Vol C Tables 4.2.6.8 and 6.1.1.4'

loop_
_geom_angle_atom_site_label_1
_geom_angle_atom_site_label_2
_geom_angle_atom_site_label_3
_geom_angle
_geom_angle_publ_flag
S6 Ni1 S7 92.97(3) y
S6 Ni1 S4 86.86(3) y
S7 Ni1 S4 177.79(4) y
S6 Ni1 S5 178.83(4) y
S7 Ni1 S5 87.17(3) y
S4 Ni1 S5 93.05(3) y
S1 C1 S2 123.75(18) ?
S1 C1 S3 123.40(19) ?
S2 C1 S3 112.84(17) ?
C3 C2 S5 121.4(2) ?
C3 C2 S3 115.6(2) ?
S5 C2 S3 122.92(18) ?
C2 C3 S4 121.4(2) ?
C2 C3 S2 115.9(2) ?
S4 C3 S2 122.76(17) ?
C5 C4 S7 121.0(2) ?
C5 C4 S9 116.1(2) ?
S7 C4 S9 122.92(16) ?
C4 C5 S6 121.6(2) ?
C4 C5 S8 115.7(2) ?
S6 C5 S8 122.74(16) ?
S10 C6 S9 124.05(17) ?
S10 C6 S8 123.85(18) ?
S9 C6 S8 112.09(16) ?
C12 C7 C8 118.5(3) ?
C12 C7 P1 120.7(2) ?
C8 C7 P1 120.6(2) ?
C9 C8 C7 120.0(3) ?
C9 C8 H8 120.0 ?
C7 C8 H8 120.0 ?
C10 C9 C8 120.8(3) ?
C10 C9 H9 119.6 ?
C8 C9 H9 119.6 ?
C9 C10 C11 120.4(3) ?
C9 C10 H10 119.8 ?
C11 C10 H10 119.8 ?
C10 C11 C12 119.7(3) ?
C10 C11 H11 120.2 ?
C12 C11 H11 120.2 ?
C7 C12 C11 120.7(3) ?
C7 C12 H12 119.7 ?
C11 C12 H12 119.7 ?
C14 C13 C18 118.4(3) ?
C14 C13 P1 120.5(2) ?
C18 C13 P1 121.1(2) ?
C13 C14 C15 120.7(3) ?
C13 C14 H14 119.7 ?
C15 C14 H14 119.7 ?
C16 C15 C14 120.9(3) ?
C16 C15 H15 119.6 ?
C14 C15 H15 119.6 ?
C15 C16 C17 119.6(3) ?
C15 C16 H16 120.2 ?
C17 C16 H16 120.2 ?
C16 C17 C18 120.6(3) ?
C16 C17 H17 119.7 ?
C18 C17 H17 119.7 ?
C13 C18 C17 119.7(3) ?
C13 C18 H18 120.1 ?
C17 C18 H18 120.1 ?
C20 C19 C24 119.3(3) ?
C20 C19 P1 119.0(2) ?
C24 C19 P1 121.6(2) ?
C19 C20 C21 120.2(3) ?
C19 C20 H20 119.9 ?
C21 C20 H20 119.9 ?
C22 C21 C20 120.2(4) ?
C22 C21 H21 119.9 ?
C20 C21 H21 119.9 ?
C21 C22 C23 119.6(3) ?
C21 C22 H22 120.2 ?
C23 C22 H22 120.2 ?
C22 C23 C24 121.1(4) ?
C22 C23 H23 119.4 ?
C24 C23 H23 119.4 ?
C19 C24 C23 119.4(3) ?
C19 C24 H24 120.3 ?
C23 C24 H24 120.3 ?
C26 C25 P1 114.7(2) ?
C26 C25 H25A 108.6 ?
P1 C25 H25A 108.6 ?
C26 C25 H25B 108.6 ?
P1 C25 H25B 108.6 ?
H25A C25 H25B 107.6 ?
C27 C26 C25 111.4(3) ?
C27 C26 H26A 109.3 ?
C25 C26 H26A 109.3 ?
C27 C26 H26B 109.3 ?
C25 C26 H26B 109.3 ?
H26A C26 H26B 108.0 ?
C28 C27 C26 112.8(3) ?
C28 C27 H27A 109.0 ?
C26 C27 H27A 109.0 ?
C28 C27 H27B 109.0 ?
C26 C27 H27B 109.0 ?
H27A C27 H27B 107.8 ?
C27 C28 H28A 109.5 ?
C27 C28 H28B 109.5 ?
H28A C28 H28B 109.5 ?
C27 C28 H28C 109.5 ?
H28A C28 H28C 109.5 ?
H28B C28 H28C 109.5 ?
C7 P1 C25 109.18(14) ?
C7 P1 C13 108.69(13) ?
C25 P1 C13 111.63(15) ?
C7 P1 C19 108.98(13) ?
C25 P1 C19 108.96(13) ?
C13 P1 C19 109.36(13) ?
C1 S2 C3 97.77(14) ?
C1 S3 C2 97.90(14) ?
C3 S4 Ni1 102.10(10) y
C2 S5 Ni1 102.01(10) y
C5 S6 Ni1 102.16(10) y
C4 S7 Ni1 102.27(9) y
C6 S8 C5 97.85(13) ?
C6 S9 C4 98.30(13) ?

loop_
_geom_bond_atom_site_label_1
_geom_bond_atom_site_label_2
_geom_bond_distance
_geom_bond_publ_flag
Ni1 S6 2.1543(8) y
Ni1 S7 2.1580(8) y
Ni1 S4 2.1618(8) y
Ni1 S5 2.1634(9) y
C1 S1 1.642(3) y
C1 S2 1.723(3) y
C1 S3 1.724(3) y
C2 C3 1.362(4) y
C2 S5 1.705(3) y
C2 S3 1.738(3) y
C3 S4 1.704(3) y
C3 S2 1.740(3) y
C4 C5 1.345(3) y
C4 S7 1.716(3) y
C4 S9 1.737(3) y
C5 S6 1.714(3) y
C5 S8 1.749(3) y
C6 S10 1.632(3) y
C6 S9 1.723(3) y
C6 S8 1.732(3) y
C7 C12 1.368(4) ?
C7 C8 1.380(4) ?
C7 P1 1.785(3) ?
C8 C9 1.378(4) ?
C8 H8 0.9300 ?
C9 C10 1.345(5) ?
C9 H9 0.9300 ?
C10 C11 1.351(4) ?
C10 H10 0.9300 ?
C11 C12 1.390(4) ?
C11 H11 0.9300 ?
C12 H12 0.9300 ?
C13 C14 1.370(3) ?
C13 C18 1.385(4) ?
C13 P1 1.790(3) ?
C14 C15 1.377(4) ?
C14 H14 0.9300 ?
C15 C16 1.347(5) ?
C15 H15 0.9300 ?
C16 C17 1.359(4) ?
C16 H16 0.9300 ?
C17 C18 1.389(4) ?
C17 H17 0.9300 ?
C18 H18 0.9300 ?
C19 C20 1.367(4) ?
C19 C24 1.372(4) ?
C19 P1 1.791(3) ?
C20 C21 1.387(4) ?
C20 H20 0.9300 ?
C21 C22 1.351(5) ?
C21 H21 0.9300 ?
C22 C23 1.355(5) ?
C22 H22 0.9300 ?
C23 C24 1.379(4) ?
C23 H23 0.9300 ?
C24 H24 0.9300 ?
C25 C26 1.528(4) ?
C25 P1 1.790(3) ?
C25 H25A 0.9700 ?
C25 H25B 0.9700 ?
C26 C27 1.510(4) ?
C26 H26A 0.9700 ?
C26 H26B 0.9700 ?
C27 C28 1.486(5) ?
C27 H27A 0.9700 ?
C27 H27B 0.9700 ?
C28 H28A 0.9600 ?
C28 H28B 0.9600 ?
C28 H28C 0.9600 ?

loop_
_geom_torsion_atom_site_label_1
_geom_torsion_atom_site_label_2
_geom_torsion_atom_site_label_3
_geom_torsion_atom_site_label_4
_geom_torsion
S5 C2 C3 S4 1.1(4)
S3 C2 C3 S4 179.92(15)
S5 C2 C3 S2 -179.09(15)
S3 C2 C3 S2 -0.3(3)
S7 C4 C5 S6 -0.6(3)
S9 C4 C5 S6 178.28(15)
S7 C4 C5 S8 179.69(15)
S9 C4 C5 S8 -1.4(3)
C12 C7 C8 C9 0.1(5)
P1 C7 C8 C9 -174.7(3)
C7 C8 C9 C10 0.5(6)
C8 C9 C10 C11 -0.7(6)
C9 C10 C11 C12 0.3(5)
C8 C7 C12 C11 -0.4(5)
P1 C7 C12 C11 174.3(3)
C10 C11 C12 C7 0.3(5)
C18 C13 C14 C15 -0.6(5)
P1 C13 C14 C15 177.0(2)
C13 C14 C15 C16 1.7(5)
C14 C15 C16 C17 -1.5(6)
C15 C16 C17 C18 0.2(5)
C14 C13 C18 C17 -0.7(5)
P1 C13 C18 C17 -178.3(2)
C16 C17 C18 C13 1.0(5)
C24 C19 C20 C21 -2.7(5)
P1 C19 C20 C21 -179.3(3)
C19 C20 C21 C22 1.6(6)
C20 C21 C22 C23 0.5(6)
C21 C22 C23 C24 -1.5(6)
C20 C19 C24 C23 1.7(5)
P1 C19 C24 C23 178.2(3)
C22 C23 C24 C19 0.3(6)
P1 C25 C26 C27 164.6(2)
C25 C26 C27 C28 177.1(3)
C12 C7 P1 C25 147.8(2)
C8 C7 P1 C25 -37.5(3)
C12 C7 P1 C13 -90.2(3)
C8 C7 P1 C13 84.5(3)
C12 C7 P1 C19 28.9(3)
C8 C7 P1 C19 -156.4(2)
C26 C25 P1 C7 -176.6(2)
C26 C25 P1 C13 63.2(3)
C26 C25 P1 C19 -57.7(3)
C14 C13 P1 C7 1.2(3)
C18 C13 P1 C7 178.7(2)
C14 C13 P1 C25 121.6(2)
C18 C13 P1 C25 -60.9(3)
C14 C13 P1 C19 -117.7(2)
C18 C13 P1 C19 59.8(3)
C20 C19 P1 C7 74.5(3)
C24 C19 P1 C7 -101.9(3)
C20 C19 P1 C25 -44.5(3)
C24 C19 P1 C25 139.0(3)
C20 C19 P1 C13 -166.8(2)
C24 C19 P1 C13 16.8(3)
S1 C1 S2 C3 -177.48(19)
S3 C1 S2 C3 1.30(19)
C2 C3 S2 C1 -0.6(3)
S4 C3 S2 C1 179.15(18)
S1 C1 S3 C2 177.3(2)
S2 C1 S3 C2 -1.44(19)
C3 C2 S3 C1 1.1(3)
S5 C2 S3 C1 179.83(19)
C2 C3 S4 Ni1 -1.1(3)
S2 C3 S4 Ni1 179.13(15)
S6 Ni1 S4 C3 -178.22(10)
S5 Ni1 S4 C3 0.62(10)
C3 C2 S5 Ni1 -0.5(3)
S3 C2 S5 Ni1 -179.16(16)
S7 Ni1 S5 C2 -177.98(10)
S4 Ni1 S5 C2 -0.18(10)
C4 C5 S6 Ni1 -0.3(3)
S8 C5 S6 Ni1 179.36(14)
S7 Ni1 S6 C5 0.81(10)
S4 Ni1 S6 C5 -176.99(10)
C5 C4 S7 Ni1 1.2(2)
S9 C4 S7 Ni1 -177.65(15)
S6 Ni1 S7 C4 -1.05(10)
S5 Ni1 S7 C4 -179.88(10)
S10 C6 S8 C5 179.9(2)
S9 C6 S8 C5 -0.80(19)
C4 C5 S8 C6 1.3(2)
S6 C5 S8 C6 -178.34(18)
S10 C6 S9 C4 179.5(2)
S8 C6 S9 C4 0.2(2)
C5 C4 S9 C6 0.7(3)
S7 C4 S9 C6 179.62(18)
